data_2011976
loop_
_publ_author_name
'Cannon, Debbie'
'Low, John N.'
'Cobo, Justo'
'Molina, Sebasti\'an'
'Nogueras, Manuel'
'S\'anchez, Adolfo'
'Glidewell, Christopher'

_publ_section_title
;Methyl
 7-hydroxy-1,3-dimethyl-2,4-dioxo-1,2,3,4-tetrahydropteridine-6-carboxylate--dimethyl
 sulfoxide (1/1) forms chains containing O---H&#x00B7;&#x00B7;&#x00B7;O and
 C---H&#x00B7;&#x00B7;&#x00B7;O hydrogen bonds and aromatic \p--\p-stacking
 interactions
;
_journal_issue 5
_journal_name_full 'Acta Crystallographica Section C'
_journal_page_first 608
_journal_page_last 610
_journal_paper_doi 10.1107/S0108270101003250
_journal_volume 57
_journal_year 2001
_chemical_formula_iupac 'C11 H12 N4 O5, C2 H6 O S'
_chemical_formula_moiety 'C11 H12 N4 O5, C2 H6 O S'
_chemical_formula_sum 'C13 H18 N4 O6 S'
_chemical_formula_weight 358.37
_chemical_name_systematic
;
Methyl
7-hydroxy-1,3-dimethyl-2,4-dioxo-1,2,3,4-tetrahydropteridine-6-carboxylate--
dimethyl sulfoxide (1/1)
;
_space_group_IT_number 2
_symmetry_cell_setting triclinic
_symmetry_space_group_name_Hall '-P 1'
_symmetry_space_group_name_H-M 'P -1'
_cell_angle_alpha 62.2233(10)
_cell_angle_beta 82.4797(10)
_cell_angle_gamma 69.1050(14)
_cell_formula_units_Z 2
_cell_length_a 8.8926(2)
_cell_length_b 10.2539(2)
_cell_length_c 10.8500(4)
_cell_measurement_reflns_used 3282
_cell_measurement_temperature 150(2)
_cell_measurement_theta_max 27.05
_cell_measurement_theta_min 2.91
_cell_volume 817.03(4)
_computing_cell_refinement 'DENZO-SMN (Otwinowski & Minor, 1997)'
_computing_data_collection 'KappaCCD Server Software (Nonius, 1997)'
_computing_data_reduction DENZO-SMN
_computing_molecular_graphics 'PLATON (Spek, 2001)'
_computing_publication_material 'SHELXL97 (Sheldrick, 1997) and PRPKAPPA (Ferguson, 1999)'
_computing_structure_refinement 'SHELXL97 (Sheldrick, 1997)'
_computing_structure_solution 'SHELXS97 (Sheldrick, 1997)'
_diffrn_ambient_temperature 150(2)
_diffrn_measured_fraction_theta_full .989
_diffrn_measured_fraction_theta_max .989
_diffrn_measurement_device_type KappaCCD
_diffrn_measurement_method '\f scans, and \w scans with \k offsets'
_diffrn_radiation_monochromator graphite
_diffrn_radiation_source 'fine-focus sealed X-ray tube'
_diffrn_radiation_type MoK\a
_diffrn_radiation_wavelength .71073
_diffrn_reflns_av_R_equivalents .037
_diffrn_reflns_av_sigmaI/netI .060
_diffrn_reflns_limit_h_max 11
_diffrn_reflns_limit_h_min -11
_diffrn_reflns_limit_k_max 13
_diffrn_reflns_limit_k_min -13
_diffrn_reflns_limit_l_max 13
_diffrn_reflns_limit_l_min -13
_diffrn_reflns_number 7717
_diffrn_reflns_theta_full 27.0
_diffrn_reflns_theta_max 27.0
_diffrn_reflns_theta_min 3.2
_diffrn_standards_decay_% negligible
_exptl_absorpt_coefficient_mu .236
_exptl_absorpt_correction_T_max .977
_exptl_absorpt_correction_T_min .943
_exptl_absorpt_correction_type multi-scan
_exptl_absorpt_process_details '(DENZO-SMN; Otwinowski & Minor, 1997)'
_exptl_crystal_colour colourless
_exptl_crystal_density_diffrn 1.457
_exptl_crystal_density_meas ?
_exptl_crystal_density_method 'not measured'
_exptl_crystal_description lath
_exptl_crystal_F_000 376
_exptl_crystal_size_max .25
_exptl_crystal_size_mid .10
_exptl_crystal_size_min .10
_refine_diff_density_max .26
_refine_diff_density_min -.47
_refine_ls_extinction_method none
_refine_ls_goodness_of_fit_ref 1.05
_refine_ls_hydrogen_treatment constr
_refine_ls_matrix_type full
_refine_ls_number_parameters 222
_refine_ls_number_reflns 3528
_refine_ls_number_restraints 0
_refine_ls_restrained_S_all 1.05
_refine_ls_R_factor_all .061
_refine_ls_R_factor_gt .045
_refine_ls_shift/su_max .001
_refine_ls_shift/su_mean .000
_refine_ls_structure_factor_coef Fsqd
_refine_ls_weighting_details 'w = 1/[\s^2^(Fo^2^)+(0.0602P)^2^+0.1126P] where P = (Fo^2^+2Fc^2^)/3'
_refine_ls_weighting_scheme calc
_refine_ls_wR_factor_ref .121
_reflns_number_gt 2790
_reflns_number_total 3528
_reflns_threshold_expression >2\s(I)
_cod_data_source_file gg1046.cif
_cod_data_source_block 1
_cod_depositor_comments
;
The following automatic conversions were performed:

'_exptl_absorpt_correction_type' value 'Multi-scan' changed to
'multi-scan' according to
/home/saulius/struct/CIF-dictionaries/cif_core.dic dictionary named
'cif_core.dic' version 2.4.1 from 2010-06-29.

Automatic conversion script
Id: cif_fix_values 1715 2011-07-08 13:25:40Z adriana 

The following automatic conversions were performed:

'_exptl_crystal_density_meas' value 'not measured' was changed to '?'
- the value is perceived as not measured.

Automatic conversion script
Id: cif_fix_values 3008 2015-01-20 13:52:24Z robertas 
;
_cod_database_code 2011976
_cod_database_fobs_code 2011976

loop_
_symmetry_equiv_pos_as_xyz
'x, y, z'
'-x, -y, -z'

loop_
_atom_site_label
_atom_site_fract_x
_atom_site_fract_y
_atom_site_fract_z
_atom_site_U_iso_or_equiv
_atom_site_adp_type
_atom_site_calc_flag
_atom_site_refinement_flags
_atom_site_occupancy
_atom_site_disorder_assembly
_atom_site_disorder_group
_atom_site_type_symbol
N1 .20984(17) .78664(15) .49222(15) .0223(3) Uani d . 1 . . N
C11 .2364(2) .62775(19) .6044(2) .0315(4) Uani d . 1 . . C
C2 .19117(19) .81001(19) .35871(19) .0225(4) Uani d . 1 . . C
O2 .19373(15) .70316(14) .33631(14) .0311(3) Uani d . 1 . . O
N3 .16521(17) .96046(16) .25231(15) .0228(3) Uani d . 1 . . N
C31 .1448(2) .9872(2) .1094(2) .0312(4) Uani d . 1 . . C
C4 .1674(2) 1.08632(19) .26898(19) .0230(4) Uani d . 1 . . C
C4a .18943(19) 1.05304(18) .41223(18) .0197(4) Uani d . 1 . . C
O4 .14977(17) 1.21352(14) .16784(13) .0344(3) Uani d . 1 . . O
N5 .18648(16) 1.17123(15) .43783(15) .0216(3) Uani d . 1 . . N
C6 .20671(19) 1.13969(18) .56744(18) .0203(4) Uani d . 1 . . C
C61 .1968(2) 1.26821(19) .60216(19) .0241(4) Uani d . 1 . . C
O61 .47876(16) 1.17528(19) .65920(17) .0440(4) Uani d . 1 . . O
C62 .3422(2) 1.23076(19) .68481(19) .0249(4) Uani d . 1 . . C
O62 .30103(14) 1.27098(14) .78809(13) .0270(3) Uani d . 1 . . O
C63 .4326(3) 1.2460(2) .8712(2) .0394(5) Uani d . 1 . . C
C7 .2319(2) .98491(19) .67638(18) .0215(4) Uani d . 1 . . C
O7 .25198(16) .95999(14) .80495(13) .0288(3) Uani d . 1 . . O
N8 .23388(17) .86859(16) .65320(15) .0220(3) Uani d . 1 . . N
C8a .21190(19) .90451(18) .51996(18) .0190(4) Uani d . 1 . . C
S1 .25987(6) .54432(5) 1.05050(5) .02738(16) Uani d . 1 . . S
C71 .0732(2) .5694(2) 1.1328(2) .0313(4) Uani d . 1 . . C
C72 .3856(2) .4063(2) 1.2018(2) .0391(5) Uani d . 1 . . C
O1 .29834(17) .69205(14) 1.00686(13) .0348(3) Uani d . 1 . . O
H111 .1554 .5883 .5948 .047 Uiso calc R 1 . . H
H112 .2274 .6293 .6947 .047 Uiso calc R 1 . . H
H113 .3442 .5593 .5987 .047 Uiso calc R 1 . . H
H311 .1745 .8864 .1078 .047 Uiso calc R 1 . . H
H312 .2142 1.0451 .0482 .047 Uiso calc R 1 . . H
H313 .0321 1.0482 .0767 .047 Uiso calc R 1 . . H
H611 .1847 1.3658 .5145 .029 Uiso calc R 1 . . H
H612 .0997 1.2871 .6561 .029 Uiso calc R 1 . . H
H631 .4952 1.1340 .9178 .059 Uiso calc R 1 . . H
H632 .3894 1.2830 .9413 .059 Uiso calc R 1 . . H
H633 .5023 1.3039 .8107 .059 Uiso calc R 1 . . H
H7 .2670 .8445 .8803 .035 Uiso d . 1 . . H
H711 -.0141 .6436 1.0621 .047 Uiso calc R 1 . . H
H712 .0746 .6102 1.1981 .047 Uiso calc R 1 . . H
H713 .0558 .4684 1.1836 .047 Uiso calc R 1 . . H
H721 .4984 .3812 1.1759 .059 Uiso calc R 1 . . H
H722 .3572 .3108 1.2460 .059 Uiso calc R 1 . . H
H723 .3709 .4505 1.2672 .059 Uiso calc R 1 . . H

loop_
_atom_site_aniso_label
_atom_site_aniso_U_11
_atom_site_aniso_U_22
_atom_site_aniso_U_33
_atom_site_aniso_U_12
_atom_site_aniso_U_13
_atom_site_aniso_U_23
N1 .0283(8) .0203(7) .0226(8) -.0112(6) .0017(6) -.0111(6)
C11 .0483(12) .0204(9) .0274(11) -.0163(8) .0001(9) -.0082(8)
C2 .0200(9) .0252(8) .0273(10) -.0091(7) .0015(7) -.0150(8)
O2 .0406(8) .0296(7) .0345(8) -.0168(6) .0033(6) -.0204(6)
N3 .0257(8) .0239(7) .0220(8) -.0077(6) -.0024(6) -.0127(6)
C31 .0385(11) .0335(10) .0263(10) -.0093(9) -.0037(8) -.0180(9)
C4 .0244(9) .0217(8) .0243(10) -.0075(7) -.0014(7) -.0110(8)
C4a .0203(8) .0197(8) .0211(9) -.0075(7) .0000(7) -.0099(7)
O4 .0549(9) .0244(7) .0222(7) -.0137(6) -.0056(6) -.0073(6)
N5 .0225(7) .0207(7) .0234(8) -.0085(6) .0012(6) -.0106(6)
C6 .0191(8) .0201(8) .0230(9) -.0064(7) .0005(7) -.0107(7)
C61 .0281(9) .0212(8) .0258(10) -.0082(7) .0005(7) -.0128(7)
O61 .0260(8) .0636(10) .0617(11) -.0150(7) .0093(7) -.0457(9)
C62 .0288(10) .0219(8) .0297(10) -.0123(7) .0050(8) -.0145(8)
O62 .0300(7) .0289(6) .0283(7) -.0099(5) -.0016(5) -.0172(6)
C63 .0417(12) .0438(12) .0398(13) -.0138(10) -.0104(9) -.0218(10)
C7 .0224(8) .0237(8) .0219(9) -.0097(7) .0037(7) -.0124(7)
O7 .0462(8) .0245(6) .0192(7) -.0150(6) .0012(6) -.0103(5)
N8 .0259(8) .0221(7) .0212(8) -.0107(6) .0020(6) -.0106(6)
C8a .0174(8) .0212(8) .0228(9) -.0087(7) .0025(6) -.0122(7)
S1 .0375(3) .0246(2) .0236(3) -.0140(2) .00578(19) -.0123(2)
C71 .0286(10) .0290(9) .0352(11) -.0074(8) .0011(8) -.0153(9)
C72 .0287(10) .0299(10) .0411(13) -.0105(8) .0020(9) -.0019(9)
O1 .0563(9) .0267(7) .0234(7) -.0239(6) .0003(6) -.0054(6)

loop_
_atom_type_symbol
_atom_type_description
_atom_type_scat_dispersion_real
_atom_type_scat_dispersion_imag
_atom_type_scat_source
C C .0033 .0016 'International Tables Vol C Tables 4.2.6.8 and 6.1.1.4'
H H .0000 .0000 'International Tables Vol C Tables 4.2.6.8 and 6.1.1.4'
N N .0061 .0033 'International Tables Vol C Tables 4.2.6.8 and 6.1.1.4'
O O .0106 .0060 'International Tables Vol C Tables 4.2.6.8 and 6.1.1.4'
S S .1246 .1234 'International Tables Vol C Tables 4.2.6.8 and 6.1.1.4'

loop_
_geom_angle_atom_site_label_1
_geom_angle_atom_site_label_2
_geom_angle_atom_site_label_3
_geom_angle
_geom_angle_publ_flag
C2 N1 C8a 122.15(14) no
C2 N1 C11 116.88(14) no
C8a N1 C11 120.89(15) no
N1 C11 H111 109.5 no
N1 C11 H112 109.5 no
H111 C11 H112 109.5 no
N1 C11 H113 109.5 no
H111 C11 H113 109.5 no
H112 C11 H113 109.5 no
O2 C2 N1 121.04(16) no
O2 C2 N3 121.89(17) no
N1 C2 N3 117.05(14) no
C2 N3 C4 125.12(15) no
C2 N3 C31 117.68(14) no
C4 N3 C31 117.06(14) no
N3 C31 H311 109.5 no
N3 C31 H312 109.5 no
H311 C31 H312 109.5 no
N3 C31 H313 109.5 no
H311 C31 H313 109.5 no
H312 C31 H313 109.5 no
O4 C4 N3 120.46(16) no
O4 C4 C4a 124.74(16) no
N3 C4 C4a 114.79(14) no
N5 C4a C8a 120.82(16) no
N5 C4a C4 118.42(14) no
C8a C4a C4 120.76(15) no
C6 N5 C4a 117.84(14) no
N5 C6 C7 120.17(15) no
N5 C6 C61 119.93(15) no
C7 C6 C61 119.85(15) no
C62 C61 C6 112.81(14) no
C62 C61 H611 109.0 no
C6 C61 H611 109.0 no
C62 C61 H612 109.0 no
C6 C61 H612 109.0 no
H611 C61 H612 107.8 no
O61 C62 O62 124.12(17) no
O61 C62 C61 124.41(17) no
O62 C62 C61 111.45(14) no
C62 O62 C63 116.13(15) no
O62 C63 H631 109.5 no
O62 C63 H632 109.5 no
H631 C63 H632 109.5 no
O62 C63 H633 109.5 no
H631 C63 H633 109.5 no
H632 C63 H633 109.5 no
O7 C7 N8 119.82(15) no
O7 C7 C6 117.48(15) no
N8 C7 C6 122.70(16) no
C7 O7 H7 113.6 no
C7 N8 C8a 115.78(15) no
N8 C8a N1 117.35(14) no
N8 C8a C4a 122.67(15) no
N1 C8a C4a 119.97(15) no
O1 S1 C72 103.63(9) no
O1 S1 C71 106.23(9) no
C72 S1 C71 97.93(9) no
S1 C71 H711 109.5 no
S1 C71 H712 109.5 no
H711 C71 H712 109.5 no
S1 C71 H713 109.5 no
H711 C71 H713 109.5 no
H712 C71 H713 109.5 no
S1 C72 H721 109.5 no
S1 C72 H722 109.5 no
H721 C72 H722 109.5 no
S1 C72 H723 109.5 no
H721 C72 H723 109.5 no
H722 C72 H723 109.5 no

loop_
_geom_bond_atom_site_label_1
_geom_bond_atom_site_label_2
_geom_bond_site_symmetry_2
_geom_bond_distance
_geom_bond_publ_flag
N1 C2 . 1.376(2) y
C2 N3 . 1.386(2) y
N3 C4 . 1.391(2) y
C4 C4a . 1.452(2) y
N5 C4a . 1.355(2) y
N5 C6 . 1.310(2) y
C6 C7 . 1.426(2) y
C7 N8 . 1.323(2) y
N1 C8a . 1.381(2) y
N8 C8a . 1.338(2) y
C4a C8a . 1.382(2) y
C2 O2 . 1.220(2) y
C4 O4 . 1.223(2) y
C62 O61 . 1.200(2) y
C62 O62 . 1.332(2) y
C7 O7 . 1.320(2) y
N1 C11 . 1.464(2) no
C11 H111 . .9800 no
C11 H112 . .9800 no
C11 H113 . .9800 no
N3 C31 . 1.467(2) no
C31 H311 . .9800 no
C31 H312 . .9800 no
C31 H313 . .9800 no
C6 C61 . 1.502(2) no
C61 C62 . 1.501(2) no
C61 H611 . .9900 no
C61 H612 . .9900 no
O62 C63 . 1.447(2) no
C63 H631 . .9800 no
C63 H632 . .9800 no
C63 H633 . .9800 no
O7 H7 . 1.050 no
S1 O1 . 1.5148(13) no
S1 C72 . 1.770(2) no
S1 C71 . 1.7723(19) no
C71 H711 . .9800 no
C71 H712 . .9800 no
C71 H713 . .9800 no
C72 H721 . .9800 no
C72 H722 . .9800 no
C72 H723 . .9800 no

loop_
_geom_hbond_atom_site_label_D
_geom_hbond_atom_site_label_H
_geom_hbond_atom_site_label_A
_geom_hbond_site_symmetry_A
_geom_hbond_distance_DH
_geom_hbond_distance_HA
_geom_hbond_distance_DA
_geom_hbond_angle_DHA
_geom_hbond_publ_flag
O7 H7 O1 . 1.05 1.48 2.517(2) 168 y
C31 H311 O1 1_554 .98 2.56 3.472(3) 156 y
C61 H612 O2 2_576 .98 2.57 3.382(2) 140 y
C71 H711 O4 2_576 .98 2.44 3.362(2) 157 y
C71 H712 O2 1_556 .98 2.60 3.521(2) 157 y

loop_
_geom_torsion_atom_site_label_1
_geom_torsion_atom_site_label_2
_geom_torsion_atom_site_label_3
_geom_torsion_atom_site_label_4
_geom_torsion
_geom_torsion_publ_flag
C8a N1 C2 O2 178.16(15) no
C11 N1 C2 O2 1.4(2) no
C8a N1 C2 N3 -3.5(2) no
C11 N1 C2 N3 179.70(14) no
O2 C2 N3 C4 -177.14(16) no
N1 C2 N3 C4 4.5(2) no
O2 C2 N3 C31 -1.6(2) no
N1 C2 N3 C31 -179.91(15) no
C2 N3 C4 O4 176.93(15) no
C31 N3 C4 O4 1.4(2) no
C2 N3 C4 C4a -3.9(2) no
C31 N3 C4 C4a -179.42(14) no
O4 C4 C4a N5 1.8(3) no
N3 C4 C4a N5 -177.41(14) no
O4 C4 C4a C8a -178.62(16) no
N3 C4 C4a C8a 2.2(2) no
C8a C4a N5 C6 .5(2) no
C4 C4a N5 C6 -179.91(14) no
C4a N5 C6 C7 .4(2) no
C4a N5 C6 C61 -177.14(14) no
C6 C61 C62 O61 44.7(2) y
C6 C61 C62 O62 -137.11(15) y
C7 C6 C61 C62 55.9(2) y
N5 C6 C61 C62 -126.59(17) y
O61 C62 O62 C63 .7(3) no
C61 C62 O62 C63 -177.54(15) no
N5 C6 C7 O7 179.82(14) no
C61 C6 C7 O7 -2.6(2) no
N5 C6 C7 N8 -.9(3) no
C61 C6 C7 N8 176.61(15) no
O7 C7 N8 C8a 179.73(14) no
C6 C7 N8 C8a .5(2) no
C7 N8 C8a N1 -178.66(14) no
C7 N8 C8a C4a .4(2) no
C2 N1 C8a N8 -178.73(14) no
C11 N1 C8a N8 -2.1(2) no
C2 N1 C8a C4a 2.2(2) no
C11 N1 C8a C4a 178.83(15) no
N5 C4a C8a N8 -.9(3) no
C4 C4a C8a N8 179.47(15) no
N5 C4a C8a N1 178.11(14) no
C4 C4a C8a N1 -1.5(2) no

loop_
_cod_related_entry_id
_cod_related_entry_database
_cod_related_entry_code
1 ChemSpider 21135265
